data_2242664
loop_
_publ_author_name
'Nuriye, Ahmed'
'Yennawar, Hemant'
'Cannon, Kevin'
'Tierney, John'

_publ_section_title
;
 Crystal structures of two thiazolidinone derivatives bearing a
 trichloromethyl substituent at the 2-position
;
_journal_issue 10
_journal_name_full 'Acta Crystallographica Section E'
_journal_page_first 1509
_journal_page_last 1512
_journal_paper_doi 10.1107/S2056989018013257
_journal_volume 74
_journal_year 2018
_chemical_formula_iupac 'C10 H7 Cl4 N O S'
_chemical_formula_moiety 'C10 H7 Cl4 N O S'
_chemical_formula_sum 'C10 H7 Cl4 N O S'
_chemical_formula_weight 331.03
_chemical_name_systematic
;
3-(4-Chlorophenyl)-2-trichloromethyl-1,3-thiazolidin-4-one
;
_space_group_crystal_system monoclinic
_space_group_IT_number 14
_space_group_name_Hall '-P 2yn'
_space_group_name_H-M_alt 'P 1 21/n 1'
_symmetry_space_group_name_Hall '-P 2yn'
_symmetry_space_group_name_H-M 'P 1 21/n 1'
_atom_sites_solution_hydrogens geom
_atom_sites_solution_primary direct
_atom_sites_solution_secondary difmap
_audit_creation_method
;
Olex2 1.2
(compiled 2017.08.10 svn.r3458 for OlexSys, GUI svn.r5381)
;
_cell_angle_alpha 90.00
_cell_angle_beta 96.02(3)
_cell_angle_gamma 90.00
_cell_formula_units_Z 4
_cell_length_a 10.907(2)
_cell_length_b 6.1686(12)
_cell_length_c 19.885(4)
_cell_measurement_reflns_used 5450
_cell_measurement_temperature 298(2)
_cell_measurement_theta_max 28.296
_cell_measurement_theta_min 2.235
_cell_volume 1330.5(5)
_computing_cell_refinement
;
SAINT (Bruker, 2001)
;
_computing_data_collection
;
SMART (Bruker, 2001)
;
_computing_data_reduction
;
SAINT (Bruker, 2001)
;
_computing_molecular_graphics
;
<i>OLEX2</i> (Dolomanov <i>et al.</i>,  2009)
;
_computing_publication_material
;
<i>OLEX2</i> (Dolomanov <i>et al.</i>,  2009)
;
_computing_structure_refinement
;
<i>SHELXL</i> (Sheldrick, 2008)
;
_computing_structure_solution
;
<i>SHELXS</i> (Sheldrick, 2008)
;
_diffrn_ambient_temperature 298(2)
_diffrn_measured_fraction_theta_full 0.995
_diffrn_measured_fraction_theta_max 0.995
_diffrn_measurement_device_type 'Bruker SMART CCD area detector'
_diffrn_measurement_method '\w scans'
_diffrn_radiation_monochromator graphite
_diffrn_radiation_type MoK\a
_diffrn_radiation_wavelength 0.71073
_diffrn_reflns_av_R_equivalents 0.0177
_diffrn_reflns_av_unetI/netI 0.0176
_diffrn_reflns_limit_h_max 14
_diffrn_reflns_limit_h_min -12
_diffrn_reflns_limit_k_max 8
_diffrn_reflns_limit_k_min -8
_diffrn_reflns_limit_l_max 23
_diffrn_reflns_limit_l_min -26
_diffrn_reflns_number 12273
_diffrn_reflns_theta_full 28.33
_diffrn_reflns_theta_max 28.33
_diffrn_reflns_theta_min 2.04
_diffrn_source 'fine-focus sealed tube'
_diffrn_source_current 5.0
_diffrn_source_power 0.1
_diffrn_source_voltage 20.0
_exptl_absorpt_coefficient_mu 1.027
_exptl_absorpt_correction_T_max 0.9
_exptl_absorpt_correction_T_min 0.867823
_exptl_absorpt_correction_type multi-scan
_exptl_absorpt_process_details
;
(SADABS; BRUKER, 2001)
;
_exptl_crystal_colour colorless
_exptl_crystal_density_diffrn 1.653
_exptl_crystal_density_method 'not measured'
_exptl_crystal_description block
_exptl_crystal_F_000 664
_exptl_crystal_size_max 0.25
_exptl_crystal_size_mid 0.13
_exptl_crystal_size_min 0.1
_refine_diff_density_max 0.469
_refine_diff_density_min -0.249
_refine_ls_extinction_method none
_refine_ls_goodness_of_fit_ref 0.997
_refine_ls_hydrogen_treatment constr
_refine_ls_matrix_type full
_refine_ls_number_parameters 154
_refine_ls_number_reflns 3302
_refine_ls_number_restraints 0
_refine_ls_restrained_S_all 0.997
_refine_ls_R_factor_all 0.0414
_refine_ls_R_factor_gt 0.0361
_refine_ls_shift/su_max 0.000
_refine_ls_shift/su_mean 0.000
_refine_ls_structure_factor_coef Fsqd
_refine_ls_weighting_details 'calc w=1/[\s^2^(Fo^2^)+(0.0690P)^2^+0.2954P] where P=(Fo^2^+2Fc^2^)/3'
_refine_ls_weighting_scheme calc
_refine_ls_wR_factor_gt 0.1028
_refine_ls_wR_factor_ref 0.1069
_reflns_number_gt 2883
_reflns_number_total 3302
_reflns_threshold_expression I>2\s(I)
_cod_data_source_file hb7769sup1.cif
_cod_data_source_block 2
_cod_database_code 2242664

loop_
_space_group_symop_id
_space_group_symop_operation_xyz
1 'x, y, z'
2 '-x+1/2, y+1/2, -z+1/2'
3 '-x, -y, -z'
4 'x-1/2, -y-1/2, z-1/2'

loop_
_atom_site_type_symbol
_atom_site_label
_atom_site_fract_x
_atom_site_fract_y
_atom_site_fract_z
_atom_site_U_iso_or_equiv
_atom_site_adp_type
_atom_site_calc_flag
_atom_site_occupancy
S S1 0.57569(4) 0.69974(7) 0.15220(2) 0.04596(13) Uani d 1
Cl Cl1 0.87252(5) 0.86052(9) 0.16992(3) 0.05996(16) Uani d 1
Cl Cl3 0.81425(5) 0.41241(9) 0.19023(3) 0.06369(16) Uani d 1
Cl Cl2 0.92398(5) 0.53959(10) 0.07182(3) 0.06652(18) Uani d 1
Cl Cl4 0.85656(7) 0.75038(16) -0.22386(3) 0.0903(2) Uani d 1
N N1 0.67812(13) 0.8295(2) 0.04570(6) 0.0375(3) Uani d 1
C C5 0.72089(15) 0.8111(3) -0.01992(8) 0.0379(3) Uani d 1
C C4 0.81846(16) 0.6202(3) 0.12933(8) 0.0407(3) Uani d 1
C C1 0.68725(15) 0.6485(2) 0.09226(7) 0.0356(3) Uani d 1
H H1 0.6640 0.5154 0.0672 0.043 Uiso calc 1
C C2 0.61543(16) 1.0100(3) 0.06349(8) 0.0412(3) Uani d 1
O O1 0.60428(13) 1.17453(19) 0.03021(7) 0.0531(3) Uani d 1
C C8 0.80220(18) 0.7763(4) -0.14533(9) 0.0555(5) Uani d 1
C C6 0.68763(17) 0.6339(3) -0.05979(8) 0.0446(4) Uani d 1
H H6 0.6373 0.5273 -0.0443 0.053 Uiso calc 1
C C3 0.56058(19) 0.9806(3) 0.12923(10) 0.0507(4) Uani d 1
H H3A 0.4743 1.0222 0.1240 0.061 Uiso calc 1
H H3B 0.6037 1.0704 0.1641 0.061 Uiso calc 1
C C10 0.79363(19) 0.9722(3) -0.04301(10) 0.0555(5) Uani d 1
H H10 0.8158 1.0918 -0.0160 0.067 Uiso calc 1
C C9 0.8334(2) 0.9550(4) -0.10653(11) 0.0657(6) Uani d 1
H H9 0.8811 1.0642 -0.1228 0.079 Uiso calc 1
C C7 0.72899(18) 0.6145(3) -0.12273(9) 0.0518(4) Uani d 1
H H7 0.7079 0.4941 -0.1496 0.062 Uiso calc 1

loop_
_atom_site_aniso_label
_atom_site_aniso_U_11
_atom_site_aniso_U_22
_atom_site_aniso_U_33
_atom_site_aniso_U_12
_atom_site_aniso_U_13
_atom_site_aniso_U_23
S1 0.0473(3) 0.0496(2) 0.0431(2) -0.00669(17) 0.01474(18) -0.00091(17)
Cl1 0.0493(3) 0.0606(3) 0.0695(3) -0.0120(2) 0.0035(2) -0.0186(2)
Cl3 0.0798(4) 0.0595(3) 0.0508(3) 0.0090(2) 0.0024(2) 0.0189(2)
Cl2 0.0631(3) 0.0876(4) 0.0511(3) 0.0291(3) 0.0168(2) -0.0008(2)
Cl4 0.0881(5) 0.1389(6) 0.0497(3) 0.0127(4) 0.0347(3) 0.0164(3)
N1 0.0477(7) 0.0317(6) 0.0336(6) -0.0006(5) 0.0070(5) 0.0000(5)
C5 0.0417(8) 0.0386(7) 0.0338(7) -0.0018(6) 0.0058(6) 0.0037(6)
C4 0.0480(9) 0.0404(8) 0.0346(8) 0.0026(6) 0.0082(6) 0.0001(6)
C1 0.0449(8) 0.0315(6) 0.0307(7) -0.0035(6) 0.0063(6) -0.0016(5)
C2 0.0457(8) 0.0349(7) 0.0419(8) -0.0017(6) -0.0005(6) -0.0047(6)
O1 0.0675(9) 0.0331(6) 0.0581(8) 0.0029(5) 0.0030(6) 0.0019(5)
C8 0.0502(10) 0.0796(13) 0.0390(9) 0.0082(9) 0.0155(8) 0.0131(9)
C6 0.0533(10) 0.0455(8) 0.0360(8) -0.0065(7) 0.0098(7) 0.0006(6)
C3 0.0551(10) 0.0501(9) 0.0477(10) 0.0101(8) 0.0087(8) -0.0055(8)
C10 0.0612(11) 0.0503(10) 0.0567(11) -0.0161(8) 0.0139(9) 0.0015(8)
C9 0.0635(13) 0.0725(13) 0.0650(13) -0.0143(10) 0.0256(10) 0.0165(11)
C7 0.0578(11) 0.0627(11) 0.0359(8) -0.0008(9) 0.0090(7) -0.0040(8)

loop_
_atom_type_symbol
_atom_type_description
_atom_type_scat_dispersion_real
_atom_type_scat_dispersion_imag
_atom_type_scat_source
C C 0.0033 0.0016 'International Tables Vol C Tables 4.2.6.8 and 6.1.1.4'
H H 0.0000 0.0000 'International Tables Vol C Tables 4.2.6.8 and 6.1.1.4'
Cl Cl 0.1484 0.1585 'International Tables Vol C Tables 4.2.6.8 and 6.1.1.4'
N N 0.0061 0.0033 'International Tables Vol C Tables 4.2.6.8 and 6.1.1.4'
O O 0.0106 0.0060 'International Tables Vol C Tables 4.2.6.8 and 6.1.1.4'
S S 0.1246 0.1234 'International Tables Vol C Tables 4.2.6.8 and 6.1.1.4'

loop_
_geom_angle_atom_site_label_1
_geom_angle_atom_site_label_2
_geom_angle_atom_site_label_3
_geom_angle
C3 S1 C1 92.91(8)
C5 N1 C1 120.90(12)
C2 N1 C5 121.10(13)
C2 N1 C1 117.64(13)
C6 C5 N1 119.66(14)
C6 C5 C10 120.42(16)
C10 C5 N1 119.91(15)
Cl1 C4 Cl3 109.17(9)
Cl1 C4 Cl2 108.82(10)
Cl3 C4 Cl2 107.64(9)
C1 C4 Cl1 111.83(11)
C1 C4 Cl3 108.57(11)
C1 C4 Cl2 110.71(11)
S1 C1 H1 108.9
N1 C1 S1 106.23(10)
N1 C1 C4 112.92(13)
N1 C1 H1 108.9
C4 C1 S1 110.85(10)
C4 C1 H1 108.9
N1 C2 C3 112.34(14)
O1 C2 N1 124.29(16)
O1 C2 C3 123.36(16)
C9 C8 Cl4 119.59(16)
C9 C8 C7 121.07(17)
C7 C8 Cl4 119.33(18)
C5 C6 H6 120.0
C5 C6 C7 119.99(17)
C7 C6 H6 120.0
S1 C3 H3A 110.2
S1 C3 H3B 110.2
C2 C3 S1 107.67(12)
C2 C3 H3A 110.2
C2 C3 H3B 110.2
H3A C3 H3B 108.5
C5 C10 H10 120.2
C5 C10 C9 119.67(19)
C9 C10 H10 120.2
C8 C9 C10 119.64(18)
C8 C9 H9 120.2
C10 C9 H9 120.2
C8 C7 H7 120.4
C6 C7 C8 119.18(19)
C6 C7 H7 120.4

loop_
_geom_bond_atom_site_label_1
_geom_bond_atom_site_label_2
_geom_bond_distance
S1 C1 1.8181(16)
S1 C3 1.795(2)
Cl1 C4 1.7595(17)
Cl3 C4 1.7674(17)
Cl2 C4 1.7766(17)
Cl4 C8 1.7349(19)
N1 C5 1.436(2)
N1 C1 1.4471(18)
N1 C2 1.372(2)
C5 C6 1.377(2)
C5 C10 1.380(2)
C4 C1 1.549(2)
C1 H1 0.9800
C2 O1 1.211(2)
C2 C3 1.505(3)
C8 C9 1.368(3)
C8 C7 1.382(3)
C6 H6 0.9300
C6 C7 1.379(2)
C3 H3A 0.9700
C3 H3B 0.9700
C10 H10 0.9300
C10 C9 1.382(3)
C9 H9 0.9300
C7 H7 0.9300

loop_
_geom_hbond_atom_site_label_D
_geom_hbond_atom_site_label_H
_geom_hbond_atom_site_label_A
_geom_hbond_site_symmetry_A
_geom_hbond_distance_DH
_geom_hbond_distance_HA
_geom_hbond_distance_DA
_geom_hbond_angle_DHA
C1 H1 O1 1_545 0.98 2.30 3.2643(19) 168
C3 H3A Cg2 3_675 0.97 2.85 3.797(2) 166

loop_
_geom_torsion_atom_site_label_1
_geom_torsion_atom_site_label_2
_geom_torsion_atom_site_label_3
_geom_torsion_atom_site_label_4
_geom_torsion
Cl1 C4 C1 S1 -65.17(12)
Cl1 C4 C1 N1 53.89(15)
Cl3 C4 C1 S1 55.34(12)
Cl3 C4 C1 N1 174.40(10)
Cl2 C4 C1 S1 173.30(8)
Cl2 C4 C1 N1 -67.64(14)
Cl4 C8 C9 C10 -177.79(18)
Cl4 C8 C7 C6 178.93(15)
N1 C5 C6 C7 -179.61(16)
N1 C5 C10 C9 -179.26(18)
N1 C2 C3 S1 -10.00(18)
C5 N1 C1 S1 -159.12(12)
C5 N1 C1 C4 79.18(17)
C5 N1 C2 O1 -9.3(3)
C5 N1 C2 C3 170.25(14)
C5 C6 C7 C8 -1.0(3)
C5 C10 C9 C8 -1.3(3)
C1 S1 C3 C2 15.17(13)
C1 N1 C5 C6 47.7(2)
C1 N1 C5 C10 -133.18(17)
C1 N1 C2 O1 177.64(15)
C1 N1 C2 C3 -2.8(2)
C2 N1 C5 C6 -125.20(17)
C2 N1 C5 C10 54.0(2)
C2 N1 C1 S1 13.99(17)
C2 N1 C1 C4 -107.72(16)
O1 C2 C3 S1 169.53(14)
C6 C5 C10 C9 -0.1(3)
C3 S1 C1 N1 -16.38(12)
C3 S1 C1 C4 106.63(12)
C10 C5 C6 C7 1.2(3)
C9 C8 C7 C6 -0.4(3)
C7 C8 C9 C10 1.5(3)
